data_2242421
loop_
_publ_author_name
'Giles, Ian D.'
'DeHope, Alan J.'
'Zuckerman, Nathaniel B.'
'Parrish, Damon A.'
'Pagoria, Philip F.'

_publ_section_title
;
 Effect of counter-ion on packing and crystal density of
 5,5'-(3,3'-bi[1,2,4-oxadiazole]-5,5'-diyl)bis(1<i>H</i>-tetrazol-1-olate)
 with five different cations
;
_journal_coeditor_code PK2606
_journal_issue 4
_journal_name_full 'Acta Crystallographica Section E'
_journal_page_first 505
_journal_page_last 513
_journal_paper_doi 10.1107/S205698901800364X
_journal_volume 74
_journal_year 2018
_chemical_formula_iupac '2N2 H5 +, C6 N12 O4 2-'
_chemical_formula_moiety '2(H5 N2 +), C6 N12 O4 2-'
_chemical_formula_sum 'C6 H10 N16 O4'
_chemical_formula_weight 370.30
_chemical_name_systematic
;
Bis(hydrazinium)
5,5'-(3,3'-bi[1,2,4-oxadiazole]-5,5'-diyl)bis(1<i>H</i>-tetrazol-1-olate)
;
_space_group_crystal_system monoclinic
_space_group_IT_number 14
_space_group_name_Hall '-P 2ybc'
_space_group_name_H-M_alt 'P 1 21/c 1'
_symmetry_space_group_name_Hall '-P 2ybc'
_symmetry_space_group_name_H-M 'P 1 21/c 1'
_atom_sites_solution_hydrogens difmap
_audit_creation_method SHELXL-2016/6
_cell_angle_alpha 90
_cell_angle_beta 95.237(3)
_cell_angle_gamma 90
_cell_formula_units_Z 2
_cell_length_a 7.7660(7)
_cell_length_b 13.6716(13)
_cell_length_c 6.8655(7)
_cell_measurement_reflns_used 2894
_cell_measurement_temperature 150(2)
_cell_measurement_theta_max 52.56
_cell_measurement_theta_min 5.27
_cell_volume 725.89(12)
_computing_cell_refinement
;
APEX2 (Bruker, 2010)
;
_computing_data_collection
;
APEX2 (Bruker, 2010)
;
_computing_data_reduction
;
SAINT (Bruker, 2014) and XPREP (Bruker, 2014)
;
_computing_molecular_graphics
;
SHELXTL (Sheldrick, 2008)
;
_computing_publication_material
;
SHELXTL (Sheldrick, 2008)
;
_computing_structure_refinement
;
SHELXL2016 (Sheldrick, 2015)
;
_computing_structure_solution
;
SHELXTL (Sheldrick, 2008)
;
_diffrn_ambient_temperature 150(2)
_diffrn_measured_fraction_theta_full 0.998
_diffrn_measured_fraction_theta_max 0.988
_diffrn_measurement_device_type 'Bruker SMART APEXII CCD'
_diffrn_measurement_method '\w scans'
_diffrn_radiation_type MoK\a
_diffrn_radiation_wavelength 0.71073
_diffrn_reflns_av_R_equivalents 0.0207
_diffrn_reflns_limit_h_max 9
_diffrn_reflns_limit_h_min -9
_diffrn_reflns_limit_k_max 14
_diffrn_reflns_limit_k_min -17
_diffrn_reflns_limit_l_max 8
_diffrn_reflns_limit_l_min -8
_diffrn_reflns_number 6871
_diffrn_reflns_theta_full 25.242
_diffrn_reflns_theta_max 26.494
_diffrn_reflns_theta_min 2.634
_exptl_absorpt_coefficient_mu 0.143
_exptl_absorpt_correction_T_max 0.9971
_exptl_absorpt_correction_T_min 0.9775
_exptl_absorpt_correction_type multi-scan
_exptl_absorpt_process_details
;
(SADABS; Bruker, 2014)
;
_exptl_crystal_colour colorless
_exptl_crystal_density_diffrn 1.694
_exptl_crystal_description plate
_exptl_crystal_F_000 380
_exptl_crystal_size_max 0.160
_exptl_crystal_size_mid 0.150
_exptl_crystal_size_min 0.020
_refine_diff_density_max 0.323
_refine_diff_density_min -0.224
_refine_ls_extinction_method none
_refine_ls_goodness_of_fit_ref 1.035
_refine_ls_hydrogen_treatment refxyz
_refine_ls_matrix_type full
_refine_ls_number_parameters 133
_refine_ls_number_reflns 1487
_refine_ls_number_restraints 0
_refine_ls_restrained_S_all 1.035
_refine_ls_R_factor_all 0.0362
_refine_ls_R_factor_gt 0.0310
_refine_ls_shift/su_max 0.000
_refine_ls_shift/su_mean 0.000
_refine_ls_structure_factor_coef Fsqd
_refine_ls_weighting_details 'w=1/[\s^2^(Fo^2^)+(0.0399P)^2^+0.3165P] where P=(Fo^2^+2Fc^2^)/3'
_refine_ls_weighting_scheme calc
_refine_ls_wR_factor_gt 0.0769
_refine_ls_wR_factor_ref 0.0810
_reflns_number_gt 1305
_reflns_number_total 1487
_reflns_threshold_expression 'I > 2\s(I)'
_cod_data_source_file pk2606sup1.cif
_cod_data_source_block 1
_cod_database_code 2242421
_shelx_space_group_comment
;
The symmetry employed for this shelxl refinement is uniquely defined
by the following loop, which should always be used as a source of
symmetry information in preference to the above space-group names.
They are only intended as comments.
;
_shelx_estimated_absorpt_t_min 0.977
_shelx_estimated_absorpt_t_max 0.997
_shelxl_version_number 2016/6

loop_
_space_group_symop_operation_xyz
'x, y, z'
'-x, y+1/2, -z+1/2'
'-x, -y, -z'
'x, -y-1/2, z-1/2'

loop_
_atom_site_type_symbol
_atom_site_label
_atom_site_fract_x
_atom_site_fract_y
_atom_site_fract_z
_atom_site_U_iso_or_equiv
_atom_site_adp_type
_atom_site_calc_flag
_atom_site_occupancy
N N1 0.91941(14) 0.84680(8) 0.62466(16) 0.0184(2) Uani d 1
O O1 1.08551(12) 0.84622(8) 0.62286(14) 0.0241(2) Uani d 1
N N2 0.83787(15) 0.80806(9) 0.77124(16) 0.0235(3) Uani d 1
N N3 0.67149(15) 0.82236(9) 0.72476(17) 0.0255(3) Uani d 1
N N4 0.64295(15) 0.86940(9) 0.55408(17) 0.0226(3) Uani d 1
C C5 0.79919(17) 0.88419(9) 0.49298(18) 0.0180(3) Uani d 1
C C6 0.83669(16) 0.92874(9) 0.31140(18) 0.0180(3) Uani d 1
O O7 0.70233(12) 0.96564(7) 0.19724(13) 0.0226(2) Uani d 1
N N8 0.77323(15) 1.00423(9) 0.03192(16) 0.0221(3) Uani d 1
C C9 0.93752(17) 0.98533(9) 0.06782(18) 0.0177(3) Uani d 1
N N10 0.98504(14) 0.93766(8) 0.24049(15) 0.0179(2) Uani d 1
N N1S 0.68154(15) 1.18606(9) 0.65235(17) 0.0205(3) Uani d 1
H H1SA 0.683(2) 1.1856(11) 0.789(3) 0.025 Uiso d 1
H H1SB 0.782(2) 1.1628(12) 0.614(2) 0.025 Uiso d 1
H H1SC 0.591(2) 1.1482(12) 0.596(2) 0.025 Uiso d 1
N N2S 0.65948(15) 1.28374(9) 0.57262(16) 0.0200(3) Uani d 1
H H2SA 0.560(2) 1.3046(12) 0.609(2) 0.024 Uiso d 1
H H2SB 0.740(2) 1.3199(12) 0.636(2) 0.024 Uiso d 1

loop_
_atom_site_aniso_label
_atom_site_aniso_U_11
_atom_site_aniso_U_22
_atom_site_aniso_U_33
_atom_site_aniso_U_12
_atom_site_aniso_U_13
_atom_site_aniso_U_23
N1 0.0201(5) 0.0188(6) 0.0166(5) -0.0012(4) 0.0029(4) -0.0017(4)
O1 0.0168(5) 0.0353(6) 0.0202(5) 0.0052(4) 0.0013(4) 0.0017(4)
N2 0.0282(6) 0.0246(6) 0.0182(6) -0.0028(5) 0.0046(5) 0.0026(5)
N3 0.0232(6) 0.0308(7) 0.0230(6) -0.0048(5) 0.0045(5) 0.0024(5)
N4 0.0212(6) 0.0251(6) 0.0217(6) -0.0040(5) 0.0033(4) 0.0012(5)
C5 0.0194(6) 0.0159(6) 0.0186(6) -0.0012(5) 0.0014(5) -0.0015(5)
C6 0.0186(6) 0.0159(6) 0.0191(6) -0.0001(5) -0.0007(5) -0.0009(5)
O7 0.0184(5) 0.0280(5) 0.0215(5) 0.0003(4) 0.0016(4) 0.0060(4)
N8 0.0228(6) 0.0236(6) 0.0200(6) -0.0005(5) 0.0021(4) 0.0049(5)
C9 0.0208(6) 0.0142(6) 0.0178(6) 0.0002(5) -0.0001(5) 0.0005(5)
N10 0.0196(5) 0.0169(5) 0.0172(5) 0.0004(4) 0.0016(4) 0.0014(4)
N1S 0.0172(6) 0.0265(6) 0.0177(6) -0.0001(5) 0.0013(4) -0.0002(5)
N2S 0.0178(6) 0.0233(6) 0.0188(5) -0.0007(5) 0.0015(5) -0.0025(5)

loop_
_atom_type_symbol
_atom_type_description
_atom_type_scat_dispersion_real
_atom_type_scat_dispersion_imag
_atom_type_scat_source
C C 0.0033 0.0016 'International Tables Vol C Tables 4.2.6.8 and 6.1.1.4'
H H 0.0000 0.0000 'International Tables Vol C Tables 4.2.6.8 and 6.1.1.4'
N N 0.0061 0.0033 'International Tables Vol C Tables 4.2.6.8 and 6.1.1.4'
O O 0.0106 0.0060 'International Tables Vol C Tables 4.2.6.8 and 6.1.1.4'

loop_
_geom_angle_atom_site_label_1
_geom_angle_atom_site_label_2
_geom_angle_atom_site_label_3
_geom_angle_site_symmetry_3
_geom_angle
O1 N1 C5 . 129.12(11)
O1 N1 N2 . 122.92(11)
C5 N1 N2 . 107.96(11)
N3 N2 N1 . 106.18(11)
N2 N3 N4 . 111.36(11)
C5 N4 N3 . 105.40(11)
N4 C5 N1 . 109.11(11)
N4 C5 C6 . 126.67(12)
N1 C5 C6 . 124.16(12)
N10 C6 O7 . 114.49(11)
N10 C6 C5 . 128.41(12)
O7 C6 C5 . 117.10(11)
C6 O7 N8 . 105.70(10)
C9 N8 O7 . 102.79(10)
N8 C9 N10 . 116.02(12)
N8 C9 C9 3_775 121.39(14)
N10 C9 C9 3_775 122.59(15)
C6 N10 C9 . 100.99(11)
N2S N1S H1SA . 112.1(10)
N2S N1S H1SB . 106.9(11)
H1SA N1S H1SB . 110.7(15)
N2S N1S H1SC . 107.3(10)
H1SA N1S H1SC . 110.6(14)
H1SB N1S H1SC . 109.1(14)
N1S N2S H2SA . 105.6(11)
N1S N2S H2SB . 106.0(11)
H2SA N2S H2SB . 106.4(15)

loop_
_geom_bond_atom_site_label_1
_geom_bond_atom_site_label_2
_geom_bond_site_symmetry_2
_geom_bond_distance
N1 O1 . 1.2912(14)
N1 C5 . 1.3402(17)
N1 N2 . 1.3455(16)
N2 N3 . 1.3170(17)
N3 N4 . 1.3373(17)
N4 C5 . 1.3349(17)
C5 C6 . 1.4409(18)
C6 N10 . 1.2968(17)
C6 O7 . 1.3447(16)
O7 N8 . 1.4085(14)
N8 C9 . 1.3031(18)
C9 N10 . 1.3735(16)
C9 C9 3_775 1.461(3)
N1S N2S . 1.4476(16)
N1S H1SA . 0.939(17)
N1S H1SB . 0.904(18)
N1S H1SC . 0.930(18)
N2S H2SA . 0.883(18)
N2S H2SB . 0.882(18)

loop_
_geom_hbond_atom_site_label_D
_geom_hbond_atom_site_label_H
_geom_hbond_atom_site_label_A
_geom_hbond_site_symmetry_A
_geom_hbond_distance_DH
_geom_hbond_distance_HA
_geom_hbond_distance_DA
_geom_hbond_angle_DHA
N1S H1SA N2S 4_586 0.939(17) 2.015(18) 2.9353(16) 166.1(14)
N1S H1SB O1 3_776 0.904(18) 2.007(17) 2.7679(15) 141.0(14)
N1S H1SC N4 3_676 0.930(18) 2.018(18) 2.8778(17) 153.0(14)
N2S H2SA N3 2_656 0.883(18) 2.227(18) 3.0778(17) 161.6(15)
N2S H2SB O1 2_756 0.882(18) 2.071(18) 2.8752(15) 151.2(15)

loop_
_geom_torsion_atom_site_label_1
_geom_torsion_atom_site_label_2
_geom_torsion_atom_site_label_3
_geom_torsion_atom_site_label_4
_geom_torsion_site_symmetry_1
_geom_torsion_site_symmetry_4
_geom_torsion
O1 N1 N2 N3 . . 179.57(11)
C5 N1 N2 N3 . . 0.31(14)
N1 N2 N3 N4 . . -0.35(15)
N2 N3 N4 C5 . . 0.26(15)
N3 N4 C5 N1 . . -0.06(15)
N3 N4 C5 C6 . . 177.23(13)
O1 N1 C5 N4 . . -179.36(12)
N2 N1 C5 N4 . . -0.16(15)
O1 N1 C5 C6 . . 3.3(2)
N2 N1 C5 C6 . . -177.52(12)
N4 C5 C6 N10 . . -174.25(13)
N1 C5 C6 N10 . . 2.6(2)
N4 C5 C6 O7 . . 5.1(2)
N1 C5 C6 O7 . . -177.99(12)
N10 C6 O7 N8 . . -0.61(15)
C5 C6 O7 N8 . . 179.95(11)
C6 O7 N8 C9 . . 0.25(13)
O7 N8 C9 N10 . . 0.14(15)
O7 N8 C9 C9 . 3_775 -179.12(15)
O7 C6 N10 C9 . . 0.65(14)
C5 C6 N10 C9 . . -179.98(13)
N8 C9 N10 C6 . . -0.48(15)
C9 C9 N10 C6 3_775 . 178.77(15)

_cod_database_fobs_code 2242421
